data_4135459
loop_
_publ_author_name
'Abe, Haruka'
'Kawasaki, Ayumi'
'Takeda, Takashi'
'Hoshino, Norihisa'
'Matsuda, Wakana'
'Seki, Shu'
'Akutagawa, Tomoyuki'

_publ_section_title
;
 Crystal Lattice Design of H2O-Tolerant n-Type Semiconducting Dianionic
 Naphthalenediimide Derivatives
;
_journal_name_full 'Journal of the American Chemical Society'
_journal_paper_doi 10.1021/jacs.0c11545
_journal_year 2020
_chemical_formula_moiety 'C20 H24 N2 O14 Rb2'
_chemical_formula_sum 'C20 H24 N2 O14 Rb2'
_chemical_formula_weight 687.35
_space_group_crystal_system triclinic
_space_group_IT_number 2
_space_group_name_Hall '-P 1'
_space_group_name_H-M_alt 'P -1'
_atom_sites_solution_hydrogens geom
_atom_sites_solution_primary direct
_atom_sites_solution_secondary difmap
_cell_angle_alpha 81.502(6)
_cell_angle_beta 88.355(6)
_cell_angle_gamma 63.886(5)
_cell_formula_units_Z 1
_cell_length_a 5.8795(3)
_cell_length_b 6.8242(4)
_cell_length_c 17.4352(9)
_cell_measurement_reflns_used 4078
_cell_measurement_temperature 100
_cell_measurement_theta_max 68.15
_cell_measurement_theta_min 5.13
_cell_volume 620.72(6)
_computing_cell_refinement 'RAPID AUTO'
_computing_data_collection 'RAPID AUTO (Rigaku, ????)'
_computing_data_reduction 'RAPID AUTO'
_computing_molecular_graphics 'CrystalStructure 4.3'
_computing_publication_material 'CrystalStructure 4.3 (Rigaku, 2018)'
_computing_structure_refinement 'SHELXL97 (Sheldrick, 2008)'
_computing_structure_solution 'Il Milione (Burla, et al., 2007)'
_diffrn_ambient_temperature 100
_diffrn_detector_area_resol_mean 10.000
_diffrn_measured_fraction_theta_full 0.983
_diffrn_measured_fraction_theta_max 0.983
_diffrn_measurement_device_type 'Rigaku R-AXIS RAPID'
_diffrn_measurement_method \w
_diffrn_radiation_type 'Cu K\a'
_diffrn_radiation_wavelength 1.54187
_diffrn_reflns_av_R_equivalents 0.0835
_diffrn_reflns_av_unetI/netI 0.0758
_diffrn_reflns_Laue_measured_fraction_full 0.000
_diffrn_reflns_Laue_measured_fraction_max 0.000
_diffrn_reflns_limit_h_max 7
_diffrn_reflns_limit_h_min -6
_diffrn_reflns_limit_k_max 7
_diffrn_reflns_limit_k_min -7
_diffrn_reflns_limit_l_max 20
_diffrn_reflns_limit_l_min -20
_diffrn_reflns_number 7145
_diffrn_reflns_point_group_measured_fraction_full 0.000
_diffrn_reflns_point_group_measured_fraction_max 0.000
_diffrn_reflns_theta_full 68.230
_diffrn_reflns_theta_max 68.230
_diffrn_reflns_theta_min 5.134
_diffrn_standards_number 0
_exptl_absorpt_coefficient_mu 5.793
_exptl_absorpt_correction_T_max 0.944
_exptl_absorpt_correction_T_min 0.424
_exptl_absorpt_correction_type multi-scan
_exptl_absorpt_process_details 'ABSCOR (Rigaku, 1995)'
_exptl_crystal_colour white
_exptl_crystal_density_diffrn 1.839
_exptl_crystal_density_method 'not measured'
_exptl_crystal_description platelet
_exptl_crystal_F_000 344.00
_exptl_crystal_size_max 0.200
_exptl_crystal_size_mid 0.150
_exptl_crystal_size_min 0.010
_refine_diff_density_max 0.66
_refine_diff_density_min -1.42
_refine_ls_extinction_method none
_refine_ls_goodness_of_fit_ref 1.072
_refine_ls_hydrogen_treatment mixed
_refine_ls_number_parameters 196
_refine_ls_number_reflns 2227
_refine_ls_number_restraints 0
_refine_ls_R_factor_all 0.0473
_refine_ls_R_factor_gt 0.0438
_refine_ls_shift/su_max 0.000
_refine_ls_structure_factor_coef Fsqd
_refine_ls_weighting_details 'w = 1/[\s^2^(Fo^2^)+(0.0616P)^2^+0.0354P] where P=(Fo^2^+2Fc^2^)/3'
_refine_ls_weighting_scheme calc
_refine_ls_wR_factor_gt 0.1121
_refine_ls_wR_factor_ref 0.1144
_reflns_number_gt 2056
_reflns_number_total 2227
_reflns_threshold_expression F^2^>2.0\s(F^2^)
_cod_data_source_file ja0c11545_si_004.cif
_cod_data_source_block 190628_NDI_Rb
_cod_original_cell_volume 620.72(7)
_cod_database_code 4135459

loop_
_space_group_symop_id
_space_group_symop_operation_xyz
1 +X,+Y,+Z
2 -X,-Y,-Z

loop_
_atom_site_label
_atom_site_type_symbol
_atom_site_fract_x
_atom_site_fract_y
_atom_site_fract_z
_atom_site_U_iso_or_equiv
_atom_site_adp_type
_atom_site_occupancy
_atom_site_symmetry_multiplicity
_atom_site_calc_flag
_atom_site_refinement_flags
_atom_site_disorder_assembly
_atom_site_disorder_group
Rb1 Rb 0.08088(6) 0.28017(6) 0.897282(18) 0.02145(17) Uani 1 1 d . . .
O1 O 0.1960(5) 0.2742(4) 0.73661(14) 0.0200(6) Uani 1 1 d . . .
O2 O 0.4373(5) 0.7587(4) 0.59398(14) 0.0189(6) Uani 1 1 d . . .
O3 O 0.3397(5) 0.8098(4) 0.89479(15) 0.0214(6) Uani 1 1 d . . .
O4 O 0.6863(5) 0.6906(4) 0.82650(15) 0.0219(6) Uani 1 1 d . . .
O5 O 0.7658(6) 0.8713(5) 0.67420(18) 0.0291(7) Uani 1 1 d . . .
O6 O 0.5768(7) 0.2553(6) 0.93977(19) 0.0300(7) Uani 1 1 d . . .
O7 O 0.1055(6) 0.1923(5) 1.06238(16) 0.0283(7) Uani 1 1 d . . .
N1 N 0.3386(5) 0.4984(5) 0.66352(15) 0.0138(6) Uani 1 1 d . . .
C1 C 0.1794(6) 0.7712(6) 0.45887(19) 0.0136(7) Uani 1 1 d . . .
H1 H 0.2613 0.8648 0.4559 0.016 Uiso 1 1 calc R . .
C2 C 0.1877(6) 0.6389(6) 0.52765(19) 0.0139(7) Uani 1 1 d . . .
C3 C 0.0666(6) 0.5015(6) 0.53292(18) 0.0123(7) Uani 1 1 d . . .
C4 C 0.0706(6) 0.3660(6) 0.60360(19) 0.0137(7) Uani 1 1 d . . .
C5 C -0.0500(6) 0.2327(5) 0.60662(18) 0.0146(8) Uani 1 1 d . . .
H2 H -0.0456 0.1416 0.6539 0.018 Uiso 1 1 calc R . .
C6 C 0.2032(6) 0.3733(6) 0.6732(2) 0.0157(8) Uani 1 1 d . . .
C7 C 0.3299(6) 0.6395(6) 0.59615(19) 0.0158(8) Uani 1 1 d . . .
C8 C 0.4776(7) 0.5028(6) 0.73200(19) 0.0172(8) Uani 1 1 d . . .
H3 H 0.6329 0.5165 0.7152 0.021 Uiso 1 1 calc R . .
H4 H 0.5297 0.3621 0.7678 0.021 Uiso 1 1 calc R . .
C9 C 0.3150(7) 0.6947(6) 0.7746(2) 0.0181(8) Uani 1 1 d . . .
H5 H 0.2384 0.8311 0.7363 0.022 Uiso 1 1 calc R . .
H6 H 0.1750 0.6670 0.7985 0.022 Uiso 1 1 calc R . .
C10 C 0.4585(7) 0.7319(6) 0.8372(2) 0.0167(8) Uani 1 1 d . . .
H7 H -0.019(10) 0.182(8) 1.079(3) 0.041(15) Uiso 1 1 d . . .
H8 H 0.184(8) 0.212(7) 1.097(2) 0.018(11) Uiso 1 1 d . . .
H9 H 0.566(9) 0.283(8) 0.991(3) 0.042(14) Uiso 1 1 d . . .
H10 H 0.657(10) 0.143(9) 0.949(3) 0.041(19) Uiso 1 1 d . . .
H11 H 0.747(8) 0.832(7) 0.724(3) 0.032(13) Uiso 1 1 d . . .
H12 H 0.664(8) 0.863(7) 0.646(3) 0.025(12) Uiso 1 1 d . . .

loop_
_atom_site_aniso_label
_atom_site_aniso_U_11
_atom_site_aniso_U_22
_atom_site_aniso_U_33
_atom_site_aniso_U_23
_atom_site_aniso_U_13
_atom_site_aniso_U_12
Rb1 0.0231(2) 0.0227(3) 0.0173(2) -0.00189(16) 0.00051(16) -0.00927(19)
O1 0.0272(14) 0.0247(15) 0.0128(12) -0.0004(11) -0.0010(10) -0.0165(12)
O2 0.0226(14) 0.0226(15) 0.0181(13) -0.0042(11) -0.0002(11) -0.0155(12)
O3 0.0201(14) 0.0244(16) 0.0217(14) -0.0093(12) 0.0022(11) -0.0098(12)
O4 0.0196(14) 0.0273(15) 0.0226(14) -0.0058(11) 0.0004(10) -0.0132(12)
O5 0.0338(17) 0.041(2) 0.0239(16) 0.0002(14) -0.0023(13) -0.0286(15)
O6 0.0337(18) 0.033(2) 0.0250(17) -0.0045(15) -0.0001(13) -0.0164(17)
O7 0.0234(16) 0.050(2) 0.0218(15) -0.0151(14) 0.0043(12) -0.0221(15)
N1 0.0167(15) 0.0160(16) 0.0122(14) -0.0029(12) -0.0008(11) -0.0101(13)
C1 0.0139(17) 0.0129(19) 0.0169(17) -0.0052(14) 0.0024(13) -0.0078(15)
C2 0.0120(17) 0.0151(19) 0.0162(18) -0.0064(14) 0.0022(13) -0.0062(14)
C3 0.0120(16) 0.0134(18) 0.0124(17) -0.0048(13) 0.0039(13) -0.0058(14)
C4 0.0124(17) 0.0150(19) 0.0145(17) -0.0045(14) 0.0010(13) -0.0061(15)
C5 0.0167(18) 0.014(2) 0.0134(18) -0.0018(14) 0.0027(14) -0.0072(16)
C6 0.0158(17) 0.016(2) 0.0144(17) -0.0052(14) 0.0007(13) -0.0055(15)
C7 0.0125(17) 0.018(2) 0.0168(18) -0.0051(14) 0.0011(14) -0.0059(15)
C8 0.0182(18) 0.024(2) 0.0133(17) -0.0029(14) -0.0019(14) -0.0120(16)
C9 0.0177(18) 0.024(2) 0.0143(17) -0.0059(14) 0.0009(14) -0.0101(16)
C10 0.0222(19) 0.0137(19) 0.0152(18) -0.0008(14) -0.0002(14) -0.0092(15)

loop_
_atom_type_symbol
_atom_type_description
_atom_type_scat_dispersion_real
_atom_type_scat_dispersion_imag
_atom_type_scat_source
C C 0.0181 0.0091
;
International Tables for Crystallography
(Vol. C, Tables 4.2.6.8 and 6.1.1.4)
;
H H 0.0000 0.0000
;
International Tables for Crystallography
(Vol. C, Table 6.1.1.4)
;
Rb Rb -0.4688 1.6079
;
International Tables for Crystallography
(Vol. C, Tables 4.2.6.8 and 6.1.1.4)
;
O O 0.0492 0.0322
;
International Tables for Crystallography
(Vol. C, Tables 4.2.6.8 and 6.1.1.4)
;
N N 0.0311 0.0180
;
International Tables for Crystallography
(Vol. C, Tables 4.2.6.8 and 6.1.1.4)
;

loop_
_geom_angle_atom_site_label_1
_geom_angle_atom_site_label_2
_geom_angle_atom_site_label_3
_geom_angle
_geom_angle_site_symmetry_1
_geom_angle_site_symmetry_3
_geom_angle_publ_flag
O7 Rb1 O4 116.83(8) . 1_455 ?
O7 Rb1 O1 164.20(9) . . ?
O4 Rb1 O1 78.31(7) 1_455 . ?
O7 Rb1 O3 88.76(8) . 1_545 ?
O4 Rb1 O3 145.32(7) 1_455 1_545 ?
O1 Rb1 O3 79.53(7) . 1_545 ?
O7 Rb1 O6 76.37(9) . . ?
O4 Rb1 O6 119.82(9) 1_455 . ?
O1 Rb1 O6 92.39(8) . . ?
O3 Rb1 O6 87.36(9) 1_545 . ?
O7 Rb1 O6 75.61(9) . 1_455 ?
O4 Rb1 O6 74.32(9) 1_455 1_455 ?
O1 Rb1 O6 114.95(8) . 1_455 ?
O3 Rb1 O6 91.51(9) 1_545 1_455 ?
O6 Rb1 O6 151.98(12) . 1_455 ?
O7 Rb1 O7 80.57(9) . 2_567 ?
O4 Rb1 O7 49.84(7) 1_455 2_567 ?
O1 Rb1 O7 108.65(7) . 2_567 ?
O3 Rb1 O7 164.80(7) 1_545 2_567 ?
O6 Rb1 O7 79.65(9) . 2_567 ?
O6 Rb1 O7 96.24(9) 1_455 2_567 ?
O7 Rb1 C10 107.54(8) . 1_455 ?
O4 Rb1 C10 17.36(7) 1_455 1_455 ?
O1 Rb1 C10 88.25(7) . 1_455 ?
O3 Rb1 C10 137.23(8) 1_545 1_455 ?
O6 Rb1 C10 134.35(10) . 1_455 ?
O6 Rb1 C10 57.00(9) 1_455 1_455 ?
O7 Rb1 C10 57.25(8) 2_567 1_455 ?
O7 Rb1 C10 104.24(8) . 1_545 ?
O4 Rb1 C10 135.36(8) 1_455 1_545 ?
O1 Rb1 C10 63.18(7) . 1_545 ?
O3 Rb1 C10 16.71(7) 1_545 1_545 ?
O6 Rb1 C10 85.07(10) . 1_545 ?
O6 Rb1 C10 101.29(9) 1_455 1_545 ?
O7 Rb1 C10 162.46(8) 2_567 1_545 ?
C10 Rb1 C10 133.87(11) 1_455 1_545 ?
O7 Rb1 Rb1 44.91(7) . 2_567 ?
O4 Rb1 Rb1 78.76(5) 1_455 2_567 ?
O1 Rb1 Rb1 142.90(5) . 2_567 ?
O3 Rb1 Rb1 132.68(5) 1_545 2_567 ?
O6 Rb1 Rb1 74.47(7) . 2_567 ?
O6 Rb1 Rb1 86.04(7) 1_455 2_567 ?
O7 Rb1 Rb1 35.66(5) 2_567 2_567 ?
C10 Rb1 Rb1 77.94(6) 1_455 2_567 ?
C10 Rb1 Rb1 145.87(6) 1_545 2_567 ?
O7 Rb1 Rb1 45.30(7) . 2_557 ?
O4 Rb1 Rb1 123.37(5) 1_455 2_557 ?
O1 Rb1 Rb1 131.58(5) . 2_557 ?
O3 Rb1 Rb1 58.31(5) 1_545 2_557 ?
O6 Rb1 Rb1 107.08(7) . 2_557 ?
O6 Rb1 Rb1 50.39(7) 1_455 2_557 ?
O7 Rb1 Rb1 118.12(5) 2_567 2_557 ?
C10 Rb1 Rb1 106.17(6) 1_455 2_557 ?
C10 Rb1 Rb1 74.61(5) 1_545 2_557 ?
Rb1 Rb1 Rb1 85.501(11) 2_567 2_557 ?
O7 Rb1 H7 13.5(9) . . ?
O4 Rb1 H7 110.4(9) 1_455 . ?
O1 Rb1 H7 168.3(9) . . ?
O3 Rb1 H7 89.1(9) 1_545 . ?
O6 Rb1 H7 89.8(9) . . ?
O6 Rb1 H7 62.1(9) 1_455 . ?
O7 Rb1 H7 83.0(9) 2_567 . ?
C10 Rb1 H7 98.4(9) 1_455 . ?
C10 Rb1 H7 105.6(9) 1_545 . ?
Rb1 Rb1 H7 48.6(9) 2_567 . ?
Rb1 Rb1 H7 37.2(9) 2_557 . ?
O7 Rb1 H10 74.1(9) . . ?
O4 Rb1 H10 131.7(9) 1_455 . ?
O1 Rb1 H10 92.5(10) . . ?
O3 Rb1 H10 75.5(10) 1_545 . ?
O6 Rb1 H10 12.1(9) . . ?
O6 Rb1 H10 147.2(9) 1_455 . ?
O7 Rb1 H10 91.1(10) 2_567 . ?
C10 Rb1 H10 146.5(9) 1_455 . ?
C10 Rb1 H10 74.4(10) 1_545 . ?
Rb1 Rb1 H10 81.5(10) 2_567 . ?
Rb1 Rb1 H10 98.2(9) 2_557 . ?
H7 Rb1 H10 87.2(13) . . ?
C6 O1 Rb1 149.3(2) . . ?
C10 O3 Rb1 121.7(2) . 1_565 ?
C10 O4 Rb1 119.9(2) . 1_655 ?
H11 O5 H12 113(4) . . ?
Rb1 O6 Rb1 151.98(12) . 1_655 ?
Rb1 O6 H9 106(3) . . ?
Rb1 O6 H9 100(3) 1_655 . ?
Rb1 O6 H10 105(4) . . ?
Rb1 O6 H10 83(4) 1_655 . ?
H9 O6 H10 95(5) . . ?
Rb1 O7 Rb1 99.43(9) . 2_567 ?
Rb1 O7 H7 111(3) . . ?
Rb1 O7 H7 95(4) 2_567 . ?
Rb1 O7 H8 135(3) . . ?
Rb1 O7 H8 61(3) 2_567 . ?
H7 O7 H8 111(4) . . ?
C7 N1 C6 124.5(3) . . ?
C7 N1 C8 117.0(3) . . ?
C6 N1 C8 118.0(3) . . ?
C2 C1 C5 119.9(3) . 2_566 ?
C2 C1 H1 120.1 . . ?
C5 C1 H1 120.1 2_566 . ?
C1 C2 C3 120.6(3) . . ?
C1 C2 C7 119.7(3) . . ?
C3 C2 C7 119.7(3) . . ?
C2 C3 C3 119.7(4) . 2_566 ?
C2 C3 C4 121.4(3) . . ?
C3 C3 C4 118.8(4) 2_566 . ?
C5 C4 C3 119.8(3) . . ?
C5 C4 C6 121.1(3) . . ?
C3 C4 C6 119.1(3) . . ?
C4 C5 C1 121.1(3) . 2_566 ?
C4 C5 H2 119.5 . . ?
C1 C5 H2 119.5 2_566 . ?
O1 C6 N1 120.8(3) . . ?
O1 C6 C4 121.9(3) . . ?
N1 C6 C4 117.3(3) . . ?
O2 C7 N1 120.9(3) . . ?
O2 C7 C2 121.6(3) . . ?
N1 C7 C2 117.4(3) . . ?
N1 C8 C9 111.4(3) . . ?
N1 C8 H3 109.3 . . ?
C9 C8 H3 109.3 . . ?
N1 C8 H4 109.3 . . ?
C9 C8 H4 109.3 . . ?
H3 C8 H4 108.0 . . ?
C10 C9 C8 114.1(3) . . ?
C10 C9 H5 108.7 . . ?
C8 C9 H5 108.7 . . ?
C10 C9 H6 108.7 . . ?
C8 C9 H6 108.7 . . ?
H5 C9 H6 107.6 . . ?
O3 C10 O4 124.3(3) . . ?
O3 C10 C9 117.9(3) . . ?
O4 C10 C9 117.7(3) . . ?
O3 C10 Rb1 110.9(2) . 1_655 ?
O4 C10 Rb1 42.76(18) . 1_655 ?
C9 C10 Rb1 115.7(2) . 1_655 ?
O3 C10 Rb1 41.57(18) . 1_565 ?
O4 C10 Rb1 113.3(2) . 1_565 ?
C9 C10 Rb1 110.5(2) . 1_565 ?
Rb1 C10 Rb1 133.87(10) 1_655 1_565 ?

loop_
_geom_bond_atom_site_label_1
_geom_bond_atom_site_label_2
_geom_bond_distance
_geom_bond_site_symmetry_2
_geom_bond_publ_flag
Rb1 O7 2.847(3) . ?
Rb1 O4 2.859(3) 1_455 ?
Rb1 O1 2.865(2) . ?
Rb1 O3 2.891(3) 1_545 ?
Rb1 O6 2.955(3) . ?
Rb1 O6 3.105(3) 1_455 ?
Rb1 O7 3.447(3) 2_567 ?
Rb1 C10 3.651(4) 1_455 ?
Rb1 C10 3.706(4) 1_545 ?
Rb1 Rb1 4.8172(7) 2_567 ?
Rb1 Rb1 5.2263(7) 2_557 ?
Rb1 H7 3.23(5) . ?
Rb1 H10 3.21(5) . ?
O1 C6 1.218(4) . ?
O2 C7 1.226(4) . ?
O3 C10 1.253(4) . ?
O3 Rb1 2.891(3) 1_565 ?
O4 C10 1.256(4) . ?
O4 Rb1 2.859(3) 1_655 ?
O5 H11 0.89(5) . ?
O5 H12 0.82(4) . ?
O6 Rb1 3.105(3) 1_655 ?
O6 H9 0.93(5) . ?
O6 H10 0.70(5) . ?
O7 Rb1 3.448(3) 2_567 ?
O7 H7 0.81(5) . ?
O7 H8 0.83(4) . ?
N1 C7 1.391(4) . ?
N1 C6 1.392(4) . ?
N1 C8 1.478(4) . ?
C1 C2 1.378(5) . ?
C1 C5 1.400(4) 2_566 ?
C1 H1 0.9500 . ?
C2 C3 1.398(5) . ?
C2 C7 1.479(4) . ?
C3 C3 1.416(6) 2_566 ?
C3 C4 1.421(5) . ?
C4 C5 1.372(5) . ?
C4 C6 1.479(4) . ?
C5 C1 1.400(4) 2_566 ?
C5 H2 0.9500 . ?
C8 C9 1.525(5) . ?
C8 H3 0.9900 . ?
C8 H4 0.9900 . ?
C9 C10 1.514(5) . ?
C9 H5 0.9900 . ?
C9 H6 0.9900 . ?
C10 Rb1 3.651(4) 1_655 ?
C10 Rb1 3.706(4) 1_565 ?

loop_
_geom_hbond_atom_site_label_D
_geom_hbond_atom_site_label_H
_geom_hbond_atom_site_label_A
_geom_hbond_site_symmetry_D
_geom_hbond_site_symmetry_H
_geom_hbond_site_symmetry_A
_geom_hbond_distance_DA
_geom_hbond_distance_DH
_geom_hbond_distance_HA
_geom_hbond_angle_DHA
_geom_hbond_publ_flag
O5 H11 O4 . . . 2.874(4) 0.89(5) 2.00(5) 166(5) no
O5 H12 O2 . . . 2.839(5) 0.82(5) 2.05(6) 164(4) no
O6 H9 O3 . . 2_667 2.876(4) 0.93(5) 2.02(5) 153(4) no
O6 H10 O7 . . 2_657 2.798(5) 0.70(5) 2.13(5) 162(6) no
O7 H7 O3 . . 2_567 2.706(5) 0.81(6) 1.91(6) 172(4) no
O7 H8 O4 . . 2_667 2.710(5) 0.83(5) 1.89(5) 170(3) no

loop_
_geom_torsion_atom_site_label_1
_geom_torsion_atom_site_label_2
_geom_torsion_atom_site_label_3
_geom_torsion_atom_site_label_4
_geom_torsion
_geom_torsion_site_symmetry_1
_geom_torsion_site_symmetry_2
_geom_torsion_site_symmetry_3
_geom_torsion_site_symmetry_4
_geom_torsion_publ_flag
O7 Rb1 O1 C6 -128.0(5) . . . . ?
O4 Rb1 O1 C6 36.0(5) 1_455 . . . ?
O3 Rb1 O1 C6 -170.8(5) 1_545 . . . ?
O6 Rb1 O1 C6 -84.0(5) . . . . ?
O6 Rb1 O1 C6 102.4(5) 1_455 . . . ?
O7 Rb1 O1 C6 -4.1(5) 2_567 . . . ?
C10 Rb1 O1 C6 50.4(5) 1_455 . . . ?
C10 Rb1 O1 C6 -167.2(5) 1_545 . . . ?
Rb1 Rb1 O1 C6 -16.9(5) 2_567 . . . ?
Rb1 Rb1 O1 C6 160.6(4) 2_557 . . . ?
O7 Rb1 O6 Rb1 -178.9(3) . . . 1_655 ?
O4 Rb1 O6 Rb1 -65.5(3) 1_455 . . 1_655 ?
O1 Rb1 O6 Rb1 12.3(3) . . . 1_655 ?
O3 Rb1 O6 Rb1 91.7(3) 1_545 . . 1_655 ?
O6 Rb1 O6 Rb1 180.0 1_455 . . 1_655 ?
O7 Rb1 O6 Rb1 -96.2(3) 2_567 . . 1_655 ?
C10 Rb1 O6 Rb1 -77.5(3) 1_455 . . 1_655 ?
C10 Rb1 O6 Rb1 75.2(3) 1_545 . . 1_655 ?
Rb1 Rb1 O6 Rb1 -132.4(3) 2_567 . . 1_655 ?
Rb1 Rb1 O6 Rb1 147.4(3) 2_557 . . 1_655 ?
O4 Rb1 O7 Rb1 -35.26(11) 1_455 . . 2_567 ?
O1 Rb1 O7 Rb1 127.2(3) . . . 2_567 ?
O3 Rb1 O7 Rb1 169.12(9) 1_545 . . 2_567 ?
O6 Rb1 O7 Rb1 81.54(10) . . . 2_567 ?
O6 Rb1 O7 Rb1 -99.00(10) 1_455 . . 2_567 ?
O7 Rb1 O7 Rb1 0.0 2_567 . . 2_567 ?
C10 Rb1 O7 Rb1 -51.13(10) 1_455 . . 2_567 ?
C10 Rb1 O7 Rb1 162.76(8) 1_545 . . 2_567 ?
Rb1 Rb1 O7 Rb1 -146.76(12) 2_557 . . 2_567 ?
C5 C1 C2 C3 -0.4(5) 2_566 . . . ?
C5 C1 C2 C7 178.5(3) 2_566 . . . ?
C1 C2 C3 C3 -0.2(6) . . . 2_566 ?
C7 C2 C3 C3 -179.1(4) . . . 2_566 ?
C1 C2 C3 C4 -179.3(3) . . . . ?
C7 C2 C3 C4 1.8(5) . . . . ?
C2 C3 C4 C5 -179.9(3) . . . . ?
C3 C3 C4 C5 1.1(6) 2_566 . . . ?
C2 C3 C4 C6 0.8(5) . . . . ?
C3 C3 C4 C6 -178.2(4) 2_566 . . . ?
C3 C4 C5 C1 -0.5(5) . . . 2_566 ?
C6 C4 C5 C1 178.8(3) . . . 2_566 ?
Rb1 O1 C6 N1 56.6(6) . . . . ?
Rb1 O1 C6 C4 -123.5(4) . . . . ?
C7 N1 C6 O1 -171.0(3) . . . . ?
C8 N1 C6 O1 1.4(5) . . . . ?
C7 N1 C6 C4 9.1(5) . . . . ?
C8 N1 C6 C4 -178.4(3) . . . . ?
C5 C4 C6 O1 -5.1(5) . . . . ?
C3 C4 C6 O1 174.1(3) . . . . ?
C5 C4 C6 N1 174.7(3) . . . . ?
C3 C4 C6 N1 -6.0(5) . . . . ?
C6 N1 C7 O2 173.7(3) . . . . ?
C8 N1 C7 O2 1.2(5) . . . . ?
C6 N1 C7 C2 -6.5(5) . . . . ?
C8 N1 C7 C2 -179.0(3) . . . . ?
C1 C2 C7 O2 1.5(5) . . . . ?
C3 C2 C7 O2 -179.5(3) . . . . ?
C1 C2 C7 N1 -178.2(3) . . . . ?
C3 C2 C7 N1 0.7(5) . . . . ?
C7 N1 C8 C9 81.4(4) . . . . ?
C6 N1 C8 C9 -91.6(4) . . . . ?
N1 C8 C9 C10 -170.4(3) . . . . ?
Rb1 O3 C10 O4 87.2(4) 1_565 . . . ?
Rb1 O3 C10 C9 -90.0(3) 1_565 . . . ?
Rb1 O3 C10 Rb1 133.45(14) 1_565 . . 1_655 ?
Rb1 O4 C10 O3 84.1(4) 1_655 . . . ?
Rb1 O4 C10 C9 -98.8(3) 1_655 . . . ?
Rb1 O4 C10 Rb1 130.27(15) 1_655 . . 1_565 ?
C8 C9 C10 O3 -149.6(3) . . . . ?
C8 C9 C10 O4 33.1(4) . . . . ?
C8 C9 C10 Rb1 -15.0(4) . . . 1_655 ?
C8 C9 C10 Rb1 165.4(2) . . . 1_565 ?
